data_2207437
loop_
_publ_author_name
'Guo, Qing-Liang'
'Dou, Jian-Min'
'Wu, Li-Bin'
'Li, Da-Cheng'
'Wang, Daqi'

_publ_section_title
1-Acetonitrile-3-chloro-1,2-(\m-3,5-dinitrobenzoato-\k^2^<i>O</i>,<i>O</i>')-1-(triphenylphosphine-\k<i>P</i>)-<i>closo</i>-1-ruthenaundecaborane
_journal_coeditor_code BH6038
_journal_issue 12
_journal_name_full 'Acta Crystallographica Section E'
_journal_page_first m2613
_journal_page_last m2615
_journal_paper_doi 10.1107/S1600536805036639
_journal_volume 61
_journal_year 2005
_chemical_formula_iupac '[Ru (C7 H11 B10 Cl N2 O6) (C2 H3 N) (C18 H15 P)]'
_chemical_formula_moiety 'C27 H29 B10 Cl N3 O6 P Ru'
_chemical_formula_sum 'C27 H29 B10 Cl N3 O6 P Ru'
_chemical_formula_weight 767.12
_chemical_name_systematic
;
1-Acetonitrile-3-chloro-1,2-(\m-3,5-dinitrobenzoato-\k^2^O,O')-
1-(triphenylphosphine-\kP)-closo-1-ruthenaundecaborane
;
_space_group_IT_number 14
_symmetry_cell_setting monoclinic
_symmetry_space_group_name_Hall '-P 2yn'
_symmetry_space_group_name_H-M 'P 1 21/n 1'
_atom_sites_solution_hydrogens geom
_atom_sites_solution_primary direct
_atom_sites_solution_secondary difmap
_audit_creation_method SHELXTL
_cell_angle_alpha 90.00
_cell_angle_beta 104.485(3)
_cell_angle_gamma 90.00
_cell_formula_units_Z 4
_cell_length_a 11.987(2)
_cell_length_b 14.069(3)
_cell_length_c 22.709(3)
_cell_measurement_reflns_used 3660
_cell_measurement_temperature 293(2)
_cell_measurement_theta_max 21.99
_cell_measurement_theta_min 2.617
_cell_volume 3708.0(11)
_computing_cell_refinement 'SAINT (Bruker, 1999)'
_computing_data_collection 'SMART (Bruker, 1999)'
_computing_data_reduction SAINT
_computing_molecular_graphics 'SHELXTL (Bruker, 1999)'
_computing_publication_material SHELXTL
_computing_structure_refinement 'SHELXL97 (Sheldrick, 1997)'
_computing_structure_solution 'SHELXS97 (Sheldrick, 1997)'
_diffrn_ambient_temperature 293(2)
_diffrn_measured_fraction_theta_full 0.998
_diffrn_measured_fraction_theta_max 0.998
_diffrn_measurement_device_type 'Siemens SMART CCD area-detector'
_diffrn_measurement_method '\f and \w'
_diffrn_radiation_monochromator graphite
_diffrn_radiation_source 'fine-focus sealed tube'
_diffrn_radiation_type MoK\a
_diffrn_radiation_wavelength 0.71073
_diffrn_reflns_av_R_equivalents 0.0527
_diffrn_reflns_av_sigmaI/netI 0.0819
_diffrn_reflns_limit_h_max 13
_diffrn_reflns_limit_h_min -14
_diffrn_reflns_limit_k_max 15
_diffrn_reflns_limit_k_min -16
_diffrn_reflns_limit_l_max 27
_diffrn_reflns_limit_l_min -22
_diffrn_reflns_number 19262
_diffrn_reflns_theta_full 25.03
_diffrn_reflns_theta_max 25.03
_diffrn_reflns_theta_min 1.72
_diffrn_standards_decay_% 0
_diffrn_standards_interval_count 0
_diffrn_standards_interval_time 0
_diffrn_standards_number 0
_exptl_absorpt_coefficient_mu 0.580
_exptl_absorpt_correction_T_max 0.9180
_exptl_absorpt_correction_T_min 0.7969
_exptl_absorpt_correction_type multi-scan
_exptl_absorpt_process_details '(SADABS; Sheldrick, 1996)'
_exptl_crystal_colour brown
_exptl_crystal_density_diffrn 1.374
_exptl_crystal_density_method 'not measured'
_exptl_crystal_description block
_exptl_crystal_F_000 1544
_exptl_crystal_size_max 0.41
_exptl_crystal_size_mid 0.32
_exptl_crystal_size_min 0.15
_refine_diff_density_max 0.676
_refine_diff_density_min -0.274
_refine_ls_extinction_method none
_refine_ls_goodness_of_fit_ref 1.023
_refine_ls_hydrogen_treatment constr
_refine_ls_matrix_type full
_refine_ls_number_parameters 481
_refine_ls_number_reflns 6523
_refine_ls_number_restraints 975
_refine_ls_restrained_S_all 1.003
_refine_ls_R_factor_all 0.0902
_refine_ls_R_factor_gt 0.0424
_refine_ls_shift/su_max 0.001
_refine_ls_shift/su_mean 0.000
_refine_ls_structure_factor_coef Fsqd
_refine_ls_weighting_details 'calc w=1/[\s^2^(Fo^2^)+(0.0254P)^2^] where P=(Fo^2^+2Fc^2^)/3'
_refine_ls_weighting_scheme calc
_refine_ls_wR_factor_gt 0.0768
_refine_ls_wR_factor_ref 0.0847
_reflns_number_gt 3841
_reflns_number_total 6523
_reflns_threshold_expression I>2\s(I)
_cod_data_source_file bh6038.cif
_cod_data_source_block I
_cod_depositor_comments
;
The following automatic conversions were performed:
'_symmetry_cell_setting' value 'Monoclinic' changed to 'monoclinic'
according to '/home/saulius/struct/CIF-dictionaries/cif_core.dic'
dictionary named 'cif_core.dic' version 2.4.1 from 2010-06-29.

Automatic conversion script
Id: cif_fix_enum 1527 2010-12-29 10:47:43Z saulius 

The following automatic conversions were performed:

'_symmetry_cell_setting' value 'Monoclinic' changed to 'monoclinic'
according to /home/saulius/struct/CIF-dictionaries/cif_core.dic
dictionary named 'cif_core.dic' version 2.4.1 from 2010-06-29.

Automatic conversion script
Id: cif_fix_values 1715 2011-07-08 13:25:40Z adriana 
;
_cod_original_cell_volume 3708.0(10)
_cod_original_sg_symbol_H-M 'P 21/n'
_cod_database_code 2207437
_cod_database_fobs_code 2207437

loop_
_symmetry_equiv_pos_as_xyz
'x, y, z'
'-x+1/2, y+1/2, -z+1/2'
'-x, -y, -z'
'x-1/2, -y-1/2, z-1/2'

loop_
_atom_site_label
_atom_site_fract_x
_atom_site_fract_y
_atom_site_fract_z
_atom_site_U_iso_or_equiv
_atom_site_adp_type
_atom_site_calc_flag
_atom_site_refinement_flags
_atom_site_occupancy
_atom_site_disorder_assembly
_atom_site_disorder_group
_atom_site_type_symbol
Ru1 0.65460(3) 0.38603(2) 0.781220(15) 0.04185(11) Uani d . 1 . . Ru
Cl1 0.44486(10) 0.39761(11) 0.86049(6) 0.0843(4) Uani d . 1 . . Cl
P1 0.79426(9) 0.44496(8) 0.87548(5) 0.0430(3) Uani d . 1 . . P
B2 0.6772(4) 0.4139(3) 0.6975(2) 0.0469(13) Uani d . 1 . . B
B3 0.4977(4) 0.4223(4) 0.7943(2) 0.0564(15) Uani d . 1 . . B
B4 0.5547(4) 0.3435(4) 0.6809(2) 0.0535(14) Uani d . 1 . . B
H4 0.5553 0.2736 0.6592 0.064 Uiso calc R 1 . . H
B5 0.6387(4) 0.5221(4) 0.7190(2) 0.0528(14) Uani d . 1 . . B
H5 0.6995 0.5820 0.7245 0.063 Uiso calc R 1 . . H
B6 0.5506(4) 0.5241(4) 0.7684(2) 0.0599(15) Uani d D 1 . . B
H6 0.5696 0.5853 0.7994 0.072 Uiso calc R 1 . . H
B7 0.4666(4) 0.3484(4) 0.7298(2) 0.0575(15) Uani d D 1 . . B
H7 0.4238 0.2800 0.7324 0.069 Uiso calc R 1 . . H
B8 0.5626(4) 0.4626(4) 0.6482(2) 0.0602(15) Uani d . 1 . . B
H8 0.5668 0.4796 0.6016 0.072 Uiso calc R 1 . . H
B9 0.4112(5) 0.4697(4) 0.7311(3) 0.0692(18) Uani d . 1 . . B
H9 0.3244 0.4917 0.7335 0.083 Uiso calc R 1 . . H
B10 0.4344(5) 0.4224(4) 0.6635(3) 0.0657(17) Uani d . 1 . . B
H10 0.3594 0.4102 0.6250 0.079 Uiso calc R 1 . . H
B11 0.4883(5) 0.5352(4) 0.6879(2) 0.0669(17) Uani d . 1 . . B
H11 0.4509 0.6020 0.6666 0.080 Uiso calc R 1 . . H
N2 1.2420(3) 0.2098(3) 0.8122(2) 0.0690(12) Uani d U 1 A . N
N3 0.6375(3) 0.2607(3) 0.82891(17) 0.0559(10) Uani d U 1 B . N
O1 0.8204(2) 0.31573(18) 0.77358(12) 0.0466(7) Uani d U 1 . . O
O2 0.7857(2) 0.3864(2) 0.68398(12) 0.0553(7) Uani d U 1 . . O
N1 1.1002(18) 0.310(2) 0.5859(11) 0.078(4) Uani d PU 0.316(14) A 1 N
O3 1.041(2) 0.3652(19) 0.5543(10) 0.124(6) Uani d PU 0.316(14) A 1 O
O4 1.1814(16) 0.253(2) 0.5798(8) 0.116(5) Uani d PU 0.316(14) A 1 O
N1' 1.1041(8) 0.2461(11) 0.5935(5) 0.079(2) Uani d PU 0.684(14) A 2 N
O3' 1.0509(9) 0.2979(11) 0.5537(4) 0.105(3) Uani d PU 0.684(14) A 2 O
O4' 1.1639(7) 0.1771(10) 0.5868(4) 0.126(3) Uani d PU 0.684(14) A 2 O
C9 0.6087(19) 0.0976(8) 0.8850(6) 0.110(5) Uani d PDU 0.55 B 3 C
H9A 0.5550 0.1029 0.9099 0.110 Uiso calc PR 0.55 B 3 H
H9B 0.6819 0.0767 0.9095 0.110 Uiso calc PR 0.55 B 3 H
H9C 0.5803 0.0523 0.8532 0.110 Uiso calc PR 0.55 B 3 H
C9' 0.600(2) 0.1358(10) 0.9090(7) 0.094(6) Uani d PDU 0.45 B 4 C
H9'A 0.6555 0.0850 0.9179 0.094 Uiso calc PR 0.45 B 4 H
H9'B 0.5239 0.1097 0.8970 0.094 Uiso calc PR 0.45 B 4 H
H9'C 0.6074 0.1744 0.9446 0.094 Uiso calc PR 0.45 B 4 H
O5 1.3230(3) 0.1644(3) 0.80181(17) 0.0925(12) Uani d U 1 . . O
O6 1.2320(3) 0.2307(3) 0.86209(17) 0.0845(11) Uani d U 1 . . O
C1 0.8514(3) 0.3366(3) 0.7270(2) 0.0406(10) Uani d U 1 . . C
C2 0.9645(3) 0.3052(3) 0.7190(2) 0.0488(11) Uani d U 1 . . C
C3 0.9834(4) 0.3037(3) 0.6613(2) 0.0686(13) Uani d U 1 A . C
H3A 0.9280 0.3261 0.6279 0.082 Uiso calc R 1 . . H
C4 1.0881(4) 0.2676(4) 0.6550(3) 0.0810(15) Uani d U 1 . . C
C5 1.1714(4) 0.2352(4) 0.7030(3) 0.0749(14) Uani d U 1 A . C
H5A 1.2392 0.2090 0.6974 0.090 Uiso calc R 1 . . H
C6 1.1525(4) 0.2422(3) 0.7591(2) 0.0548(12) Uani d U 1 . . C
C7 1.0502(3) 0.2750(3) 0.7684(2) 0.0525(11) Uani d U 1 A . C
H7A 1.0386 0.2769 0.8074 0.063 Uiso calc R 1 . . H
C8 0.6232(4) 0.1982(4) 0.8560(3) 0.0810(16) Uani d DU 1 . . C
C10 0.9309(3) 0.4781(3) 0.85860(19) 0.0443(10) Uani d U 1 . . C
C11 0.9302(4) 0.5358(3) 0.8091(2) 0.0606(12) Uani d U 1 . . C
H11A 0.8609 0.5608 0.7865 0.073 Uiso calc R 1 . . H
C12 1.0309(4) 0.5566(4) 0.7929(2) 0.0762(15) Uani d U 1 . . C
H12A 1.0287 0.5952 0.7593 0.091 Uiso calc R 1 . . H
C13 1.1341(4) 0.5211(4) 0.8257(2) 0.0683(14) Uani d U 1 . . C
H13A 1.2016 0.5338 0.8140 0.082 Uiso calc R 1 . . H
C14 1.1368(4) 0.4670(3) 0.8757(2) 0.0642(13) Uani d U 1 . . C
H14A 1.2069 0.4442 0.8989 0.077 Uiso calc R 1 . . H
C15 1.0359(3) 0.4458(3) 0.8922(2) 0.0564(12) Uani d U 1 . . C
H15A 1.0392 0.4089 0.9266 0.068 Uiso calc R 1 . . H
C16 0.8401(3) 0.3525(3) 0.93262(19) 0.0479(11) Uani d U 1 . . C
C17 0.8800(3) 0.2667(3) 0.9151(2) 0.0549(11) Uani d U 1 . . C
H17A 0.8797 0.2575 0.8745 0.066 Uiso calc R 1 . . H
C18 0.9195(4) 0.1959(3) 0.9561(2) 0.0666(13) Uani d U 1 . . C
H18A 0.9463 0.1393 0.9435 0.080 Uiso calc R 1 . . H
C19 0.9196(4) 0.2087(4) 1.0159(2) 0.0753(15) Uani d U 1 . . C
H19A 0.9449 0.1600 1.0438 0.090 Uiso calc R 1 . . H
C20 0.8827(4) 0.2923(4) 1.0347(2) 0.0732(14) Uani d U 1 . . C
H20A 0.8842 0.3011 1.0755 0.088 Uiso calc R 1 . . H
C21 0.8432(3) 0.3640(3) 0.9933(2) 0.0583(12) Uani d U 1 . . C
H21A 0.8183 0.4209 1.0065 0.070 Uiso calc R 1 . . H
C22 0.7569(3) 0.5451(3) 0.91702(18) 0.0488(11) Uani d U 1 . . C
C23 0.8163(4) 0.6297(3) 0.9236(2) 0.0692(13) Uani d U 1 . . C
H23A 0.8778 0.6368 0.9059 0.083 Uiso calc R 1 . . H
C24 0.7861(5) 0.7048(4) 0.9564(2) 0.0856(16) Uani d U 1 . . C
H24A 0.8266 0.7618 0.9601 0.103 Uiso calc R 1 . . H
C25 0.6969(5) 0.6942(4) 0.9828(2) 0.0858(17) Uani d U 1 . . C
H25A 0.6776 0.7438 1.0055 0.103 Uiso calc R 1 . . H
C26 0.6359(4) 0.6122(4) 0.9764(2) 0.0781(14) Uani d U 1 . . C
H26A 0.5744 0.6062 0.9943 0.094 Uiso calc R 1 . . H
C27 0.6643(4) 0.5373(3) 0.9435(2) 0.0663(13) Uani d U 1 . . C
H27A 0.6215 0.4815 0.9391 0.080 Uiso calc R 1 . . H

loop_
_atom_site_aniso_label
_atom_site_aniso_U_11
_atom_site_aniso_U_22
_atom_site_aniso_U_33
_atom_site_aniso_U_12
_atom_site_aniso_U_13
_atom_site_aniso_U_23
Ru1 0.04149(18) 0.0444(2) 0.0400(2) 0.0013(2) 0.01090(15) -0.0034(2)
Cl1 0.0605(7) 0.1311(13) 0.0698(9) -0.0017(8) 0.0321(7) -0.0125(9)
P1 0.0427(6) 0.0472(7) 0.0405(7) -0.0014(5) 0.0131(5) -0.0019(6)
B2 0.048(3) 0.045(4) 0.048(3) 0.005(2) 0.011(3) 0.003(2)
B3 0.047(3) 0.068(4) 0.053(4) 0.006(3) 0.010(3) -0.014(3)
B4 0.057(3) 0.052(3) 0.044(3) 0.006(3) -0.001(3) -0.009(3)
B5 0.060(3) 0.045(3) 0.048(3) 0.003(3) 0.003(3) 0.000(3)
B6 0.065(3) 0.050(4) 0.058(4) 0.005(3) 0.002(3) -0.016(3)
B7 0.040(3) 0.068(4) 0.060(4) -0.005(3) 0.004(3) -0.014(3)
B8 0.077(4) 0.056(4) 0.042(3) 0.020(3) 0.005(3) -0.002(3)
B9 0.052(3) 0.084(5) 0.068(4) 0.014(3) 0.007(3) -0.019(4)
B10 0.057(3) 0.078(5) 0.057(4) 0.011(3) 0.006(3) -0.012(3)
B11 0.084(4) 0.052(4) 0.056(4) 0.023(3) 0.001(3) -0.003(3)
N2 0.044(2) 0.069(3) 0.094(3) -0.007(2) 0.017(3) -0.012(3)
N3 0.051(2) 0.056(3) 0.059(3) -0.007(2) 0.012(2) -0.001(2)
O1 0.0478(16) 0.0519(18) 0.0430(17) 0.0071(14) 0.0169(14) 0.0025(14)
O2 0.0607(17) 0.068(2) 0.0406(17) 0.0035(17) 0.0195(15) 0.0064(17)
N1 0.064(7) 0.111(8) 0.071(7) -0.004(7) 0.038(6) -0.020(8)
O3 0.124(10) 0.177(13) 0.088(9) 0.009(12) 0.057(8) 0.004(12)
O4 0.099(9) 0.171(12) 0.104(9) 0.007(10) 0.072(7) -0.012(10)
N1' 0.062(4) 0.113(6) 0.072(5) 0.000(5) 0.035(4) -0.006(5)
O3' 0.103(6) 0.161(8) 0.059(5) -0.015(7) 0.035(4) 0.000(7)
O4' 0.106(5) 0.184(9) 0.105(5) 0.019(6) 0.057(4) -0.034(6)
C9 0.135(10) 0.084(11) 0.101(10) -0.031(10) 0.012(10) -0.011(8)
C9' 0.117(10) 0.051(10) 0.113(13) -0.036(10) 0.028(11) 0.012(8)
O5 0.052(2) 0.100(3) 0.129(3) 0.014(2) 0.030(2) -0.002(2)
O6 0.065(2) 0.103(3) 0.080(3) 0.001(2) 0.009(2) -0.011(2)
C1 0.042(2) 0.040(2) 0.043(3) -0.002(2) 0.017(2) -0.008(2)
C2 0.046(2) 0.056(3) 0.051(3) -0.006(2) 0.024(2) -0.009(2)
C3 0.054(3) 0.094(3) 0.060(3) -0.005(3) 0.020(2) -0.008(3)
C4 0.057(3) 0.128(4) 0.068(3) -0.007(3) 0.036(3) -0.023(3)
C5 0.047(3) 0.101(4) 0.082(4) -0.007(3) 0.027(3) -0.018(3)
C6 0.040(2) 0.065(3) 0.063(3) -0.008(2) 0.019(2) -0.009(2)
C7 0.052(2) 0.051(3) 0.058(3) -0.007(2) 0.019(2) -0.009(2)
C8 0.068(3) 0.078(4) 0.087(4) -0.014(3) 0.001(3) 0.008(3)
C10 0.044(2) 0.046(3) 0.045(2) -0.006(2) 0.016(2) -0.005(2)
C11 0.051(2) 0.068(3) 0.063(3) -0.014(2) 0.013(2) 0.008(2)
C12 0.073(3) 0.087(4) 0.072(3) -0.024(3) 0.023(3) 0.013(3)
C13 0.057(3) 0.078(4) 0.077(4) -0.021(3) 0.030(3) -0.007(3)
C14 0.043(2) 0.073(3) 0.076(3) -0.004(2) 0.014(3) -0.006(3)
C15 0.048(2) 0.062(3) 0.059(3) -0.004(2) 0.012(2) 0.004(2)
C16 0.041(2) 0.058(3) 0.045(3) -0.006(2) 0.011(2) -0.002(2)
C17 0.059(3) 0.057(3) 0.045(3) 0.000(2) 0.008(2) 0.005(2)
C18 0.077(3) 0.061(3) 0.057(3) 0.008(3) 0.009(3) 0.005(3)
C19 0.081(3) 0.086(4) 0.056(3) 0.006(3) 0.011(3) 0.028(3)
C20 0.077(3) 0.098(4) 0.046(3) 0.009(3) 0.018(3) 0.013(3)
C21 0.057(3) 0.073(3) 0.045(3) 0.007(2) 0.014(2) 0.002(2)
C22 0.045(2) 0.055(3) 0.045(3) 0.002(2) 0.009(2) -0.006(2)
C23 0.067(3) 0.066(4) 0.075(3) -0.001(3) 0.018(3) -0.012(3)
C24 0.084(4) 0.071(4) 0.096(4) -0.002(3) 0.013(3) -0.032(3)
C25 0.092(4) 0.085(4) 0.075(4) 0.020(3) 0.011(3) -0.033(3)
C26 0.072(3) 0.100(4) 0.068(3) 0.013(3) 0.028(3) -0.010(3)
C27 0.066(3) 0.070(3) 0.065(3) 0.002(3) 0.020(3) -0.015(3)

loop_
_atom_type_symbol
_atom_type_description
_atom_type_scat_dispersion_real
_atom_type_scat_dispersion_imag
_atom_type_scat_source
C C 0.0033 0.0016 'International Tables Vol C Tables 4.2.6.8 and 6.1.1.4'
H H 0.0000 0.0000 'International Tables Vol C Tables 4.2.6.8 and 6.1.1.4'
B B 0.0013 0.0007 'International Tables Vol C Tables 4.2.6.8 and 6.1.1.4'
N N 0.0061 0.0033 'International Tables Vol C Tables 4.2.6.8 and 6.1.1.4'
O O 0.0106 0.0060 'International Tables Vol C Tables 4.2.6.8 and 6.1.1.4'
P P 0.1023 0.0942 'International Tables Vol C Tables 4.2.6.8 and 6.1.1.4'
Cl Cl 0.1484 0.1585 'International Tables Vol C Tables 4.2.6.8 and 6.1.1.4'
Ru Ru -1.2594 0.8363 'International Tables Vol C Tables 4.2.6.8 and 6.1.1.4'

loop_
_geom_angle_atom_site_label_1
_geom_angle_atom_site_label_2
_geom_angle_atom_site_label_3
_geom_angle
_geom_angle_publ_flag
B2 Ru1 B3 115.6(2) yes
B2 Ru1 N3 134.29(17) yes
B3 Ru1 N3 85.58(18) yes
B2 Ru1 O1 71.75(15) yes
B3 Ru1 O1 168.11(17) yes
N3 Ru1 O1 82.77(12) yes
B2 Ru1 B6 84.95(19) yes
B3 Ru1 B6 46.64(19) yes
N3 Ru1 B6 131.06(17) yes
O1 Ru1 B6 145.25(15) ?
B2 Ru1 B7 85.02(19) ?
B3 Ru1 B7 46.92(19) ?
N3 Ru1 B7 81.99(17) ?
O1 Ru1 B7 128.41(14) ?
B6 Ru1 B7 72.56(17) ?
B2 Ru1 B5 44.75(17) ?
B3 Ru1 B5 86.8(2) ?
N3 Ru1 B5 169.71(16) ?
O1 Ru1 B5 104.45(14) ?
B6 Ru1 B5 43.47(17) ?
B7 Ru1 B5 87.75(18) ?
B2 Ru1 B4 45.63(18) ?
B3 Ru1 B4 86.58(19) ?
N3 Ru1 B4 101.05(16) ?
O1 Ru1 B4 93.35(13) ?
B6 Ru1 B4 87.92(18) ?
B7 Ru1 B4 42.83(17) ?
B5 Ru1 B4 71.55(18) ?
B2 Ru1 P1 121.35(14) ?
B3 Ru1 P1 103.65(15) ?
N3 Ru1 P1 88.17(10) ?
O1 Ru1 P1 78.36(7) ?
B6 Ru1 P1 93.11(13) ?
B7 Ru1 P1 149.39(13) ?
B5 Ru1 P1 100.37(13) ?
B4 Ru1 P1 166.82(13) ?
C22 P1 C16 104.7(2) ?
C22 P1 C10 105.10(19) ?
C16 P1 C10 101.80(19) ?
C22 P1 Ru1 120.17(13) ?
C16 P1 Ru1 112.95(14) ?
C10 P1 Ru1 110.28(13) ?
O2 B2 B8 126.2(4) ?
O2 B2 B5 128.2(4) ?
B8 B2 B5 65.8(3) ?
O2 B2 B4 123.6(4) ?
B8 B2 B4 65.3(3) ?
B5 B2 B4 107.4(4) ?
O2 B2 Ru1 118.7(3) ?
B8 B2 Ru1 115.1(3) ?
B5 B2 Ru1 78.1(3) ?
B4 B2 Ru1 77.7(3) ?
B9 B3 B6 65.3(3) ?
B9 B3 B7 64.3(3) ?
B6 B3 B7 103.1(4) ?
B9 B3 Cl1 121.1(3) ?
B6 B3 Cl1 132.7(4) ?
B7 B3 Cl1 122.3(4) ?
B9 B3 Ru1 111.6(3) ?
B6 B3 Ru1 74.2(3) ?
B7 B3 Ru1 75.1(2) ?
Cl1 B3 Ru1 126.9(3) ?
B7 B4 B2 117.5(4) ?
B7 B4 B10 61.6(3) ?
B2 B4 B10 106.6(4) ?
B7 B4 B8 109.0(4) ?
B2 B4 B8 56.0(3) ?
B10 B4 B8 57.7(3) ?
B7 B4 Ru1 67.2(2) ?
B2 B4 Ru1 56.6(2) ?
B10 B4 Ru1 104.0(3) ?
B8 B4 Ru1 95.3(3) ?
B7 B4 H4 113.7 ?
B2 B4 H4 120.5 ?
B10 B4 H4 123.6 ?
B8 B4 H4 128.6 ?
Ru1 B4 H4 126.7 ?
B2 B5 B6 117.2(4) ?
B2 B5 B11 107.5(4) ?
B6 B5 B11 61.9(3) ?
B2 B5 B8 56.7(3) ?
B6 B5 B8 109.0(4) ?
B11 B5 B8 57.8(3) ?
B2 B5 Ru1 57.1(2) ?
B6 B5 Ru1 66.0(2) ?
B11 B5 Ru1 104.1(3) ?
B8 B5 Ru1 95.9(3) ?
B2 B5 H5 119.9 ?
B6 B5 H5 114.2 ?
B11 B5 H5 123.1 ?
B8 B5 H5 128.2 ?
Ru1 B5 H5 126.9 ?
B5 B6 B3 123.1(4) ?
B5 B6 B11 60.4(3) ?
B3 B6 B11 108.8(4) ?
B5 B6 B9 109.1(4) ?
B3 B6 B9 56.2(3) ?
B11 B6 B9 58.0(3) ?
B5 B6 Ru1 70.5(2) ?
B3 B6 Ru1 59.2(2) ?
B11 B6 Ru1 106.1(3) ?
B9 B6 Ru1 96.2(3) ?
B5 B6 H6 111.6 ?
B3 B6 H6 117.7 ?
B11 B6 H6 123.4 ?
B9 B6 H6 129.7 ?
Ru1 B6 H6 124.4 ?
B4 B7 B3 121.8(4) ?
B4 B7 B10 61.1(3) ?
B3 B7 B10 108.2(4) ?
B4 B7 B9 109.4(4) ?
B3 B7 B9 55.9(3) ?
B10 B7 B9 58.0(3) ?
B4 B7 Ru1 70.0(2) ?
B3 B7 Ru1 58.0(2) ?
B10 B7 Ru1 105.5(3) ?
B9 B7 Ru1 95.2(3) ?
B4 B7 H7 111.7 ?
B3 B7 H7 118.6 ?
B10 B7 H7 123.2 ?
B9 B7 H7 129.7 ?
Ru1 B7 H7 125.4 ?
B2 B8 B11 109.4(4) ?
B2 B8 B10 110.4(4) ?
B11 B8 B10 60.0(3) ?
B2 B8 B5 57.4(3) ?
B11 B8 B5 59.2(3) ?
B10 B8 B5 104.0(4) ?
B2 B8 B4 58.6(3) ?
B11 B8 B4 103.8(4) ?
B10 B8 B4 59.4(3) ?
B5 B8 B4 97.3(3) ?
B2 B8 H8 120.1 ?
B11 B8 H8 121.5 ?
B10 B8 H8 121.0 ?
B5 B8 H8 127.6 ?
B4 B8 H8 127.2 ?
B3 B9 B10 113.4(4) ?
B3 B9 B11 112.5(4) ?
B10 B9 B11 59.6(3) ?
B3 B9 B7 59.8(3) ?
B10 B9 B7 59.8(3) ?
B11 B9 B7 103.6(4) ?
B3 B9 B6 58.5(3) ?
B10 B9 B6 103.6(4) ?
B11 B9 B6 59.8(3) ?
B7 B9 B6 95.9(3) ?
B3 B9 H9 117.3 ?
B10 B9 H9 120.5 ?
B11 B9 H9 120.8 ?
B7 B9 H9 127.9 ?
B6 B9 H9 128.4 ?
B11 B10 B8 59.8(3) ?
B11 B10 B9 60.4(3) ?
B8 B10 B9 112.9(4) ?
B11 B10 B4 106.3(4) ?
B8 B10 B4 62.9(3) ?
B9 B10 B4 109.7(4) ?
B11 B10 B7 106.0(4) ?
B8 B10 B7 109.8(4) ?
B9 B10 B7 62.2(3) ?
B4 B10 B7 57.3(3) ?
B11 B10 H10 123.9 ?
B8 B10 H10 118.4 ?
B9 B10 H10 118.5 ?
B4 B10 H10 122.2 ?
B7 B10 H10 122.6 ?
B8 B11 B10 60.1(3) ?
B8 B11 B9 112.8(4) ?
B10 B11 B9 60.0(3) ?
B8 B11 B5 63.0(3) ?
B10 B11 B5 106.9(4) ?
B9 B11 B5 110.3(4) ?
B8 B11 B6 109.7(4) ?
B10 B11 B6 105.7(4) ?
B9 B11 B6 62.2(3) ?
B5 B11 B6 57.6(3) ?
B8 B11 H11 118.5 ?
B10 B11 H11 123.9 ?
B9 B11 H11 118.6 ?
B5 B11 H11 121.7 ?
B6 B11 H11 122.7 ?
O6 N2 O5 125.1(5) ?
O6 N2 C6 118.1(4) ?
O5 N2 C6 116.8(5) ?
C8 N3 Ru1 174.9(5) ?
C1 O1 Ru1 114.7(3) ?
C1 O2 B2 113.0(3) ?
O3 N1 O4 135(2) ?
O3 N1 C4 127.9(18) ?
O4 N1 C4 97(2) ?
O3' N1' O4' 126.3(11) ?
O3' N1' C4 114.3(9) ?
O4' N1' C4 119.3(9) ?
C8 C9 H9A 109.5 ?
C8 C9 H9B 109.5 ?
C8 C9 H9C 109.5 ?
C8 C9' H9'A 109.5 ?
C8 C9' H9'B 109.5 ?
C8 C9' H9'C 109.5 ?
O1 C1 O2 121.1(4) ?
O1 C1 C2 120.8(4) ?
O2 C1 C2 118.1(4) ?
C7 C2 C3 119.9(4) ?
C7 C2 C1 120.6(4) ?
C3 C2 C1 119.4(4) ?
C2 C3 C4 117.9(5) ?
C2 C3 H3A 121.1 ?
C4 C3 H3A 121.1 ?
C5 C4 C3 122.6(5) ?
C5 C4 N1' 116.3(6) ?
C3 C4 N1' 120.2(6) ?
C5 C4 N1 129.5(9) ?
C3 C4 N1 104.6(10) ?
C6 C5 C4 118.0(4) ?
C6 C5 H5A 121.0 ?
C4 C5 H5A 121.0 ?
C5 C6 C7 122.3(5) ?
C5 C6 N2 119.3(4) ?
C7 C6 N2 118.3(4) ?
C6 C7 C2 119.2(4) ?
C6 C7 H7A 120.4 ?
C2 C7 H7A 120.4 ?
N3 C8 C9' 161.7(8) ?
N3 C8 C9 169.3(8) ?
C15 C10 C11 117.6(4) ?
C15 C10 P1 122.7(3) ?
C11 C10 P1 119.7(3) ?
C12 C11 C10 121.0(4) ?
C12 C11 H11A 119.5 ?
C10 C11 H11A 119.5 ?
C13 C12 C11 120.6(5) ?
C13 C12 H12A 119.7 ?
C11 C12 H12A 119.7 ?
C14 C13 C12 119.2(4) ?
C14 C13 H13A 120.4 ?
C12 C13 H13A 120.4 ?
C13 C14 C15 120.4(4) ?
C13 C14 H14A 119.8 ?
C15 C14 H14A 119.8 ?
C10 C15 C14 121.2(4) ?
C10 C15 H15A 119.4 ?
C14 C15 H15A 119.4 ?
C21 C16 C17 117.6(4) ?
C21 C16 P1 123.7(3) ?
C17 C16 P1 118.6(3) ?
C18 C17 C16 121.5(4) ?
C18 C17 H17A 119.2 ?
C16 C17 H17A 119.2 ?
C17 C18 C19 119.7(5) ?
C17 C18 H18A 120.2 ?
C19 C18 H18A 120.2 ?
C20 C19 C18 120.3(5) ?
C20 C19 H19A 119.9 ?
C18 C19 H19A 119.9 ?
C19 C20 C21 120.1(5) ?
C19 C20 H20A 120.0 ?
C21 C20 H20A 120.0 ?
C16 C21 C20 120.9(4) ?
C16 C21 H21A 119.5 ?
C20 C21 H21A 119.5 ?
C23 C22 C27 117.9(4) ?
C23 C22 P1 122.7(3) ?
C27 C22 P1 119.4(3) ?
C22 C23 C24 121.2(5) ?
C22 C23 H23A 119.4 ?
C24 C23 H23A 119.4 ?
C25 C24 C23 119.4(5) ?
C25 C24 H24A 120.3 ?
C23 C24 H24A 120.3 ?
C26 C25 C24 120.7(5) ?
C26 C25 H25A 119.7 ?
C24 C25 H25A 119.7 ?
C25 C26 C27 120.5(5) ?
C25 C26 H26A 119.8 ?
C27 C26 H26A 119.8 ?
C26 C27 C22 120.3(5) ?
C26 C27 H27A 119.9 ?
C22 C27 H27A 119.9 ?

loop_
_geom_bond_atom_site_label_1
_geom_bond_atom_site_label_2
_geom_bond_distance
_geom_bond_publ_flag
Ru1 B2 2.026(5) yes
Ru1 B3 2.041(5) yes
Ru1 N3 2.106(4) yes
Ru1 O1 2.265(2) yes
Ru1 B6 2.287(5) yes
Ru1 B7 2.325(5) yes
Ru1 B5 2.360(5) yes
Ru1 B4 2.370(5) yes
Ru1 P1 2.5059(12) yes
Cl1 B3 1.805(5) yes
P1 C22 1.813(4) ?
P1 C16 1.823(4) ?
P1 C10 1.833(4) ?
B2 O2 1.462(5) ?
B2 B8 1.684(7) ?
B2 B5 1.698(7) ?
B2 B4 1.734(7) ?
B3 B9 1.683(7) ?
B3 B6 1.728(7) ?
B3 B7 1.758(7) ?
B4 B7 1.715(7) ?
B4 B10 1.785(7) ?
B4 B8 1.846(7) ?
B4 H4 1.1000 ?
B5 B6 1.722(7) ?
B5 B11 1.773(7) ?
B5 B8 1.838(7) ?
B5 H5 1.1000 ?
B6 B11 1.799(7) ?
B6 B9 1.841(7) ?
B6 H6 1.1000 ?
B7 B10 1.792(8) ?
B7 B9 1.833(7) ?
B7 H7 1.1000 ?
B8 B11 1.746(7) ?
B8 B10 1.752(7) ?
B8 H8 1.1000 ?
B9 B10 1.758(7) ?
B9 B11 1.765(8) ?
B9 H9 1.1000 ?
B10 B11 1.750(7) ?
B10 H10 1.1000 ?
B11 H11 1.1000 ?
N2 O6 1.205(4) ?
N2 O5 1.234(4) ?
N2 C6 1.471(6) ?
N3 C8 1.110(5) ?
O1 C1 1.240(4) yes
O2 C1 1.296(4) yes
N1 O3 1.17(3) ?
N1 O4 1.29(3) ?
N1 C4 1.72(3) ?
N1' O3' 1.211(13) ?
N1' O4' 1.239(11) ?
N1' C4 1.486(10) ?
C9 C8 1.590(12) ?
C9 H9A 0.9600 ?
C9 H9B 0.9600 ?
C9 H9C 0.9600 ?
C9' C8 1.569(14) ?
C9' H9'A 0.9600 ?
C9' H9'B 0.9600 ?
C9' H9'C 0.9600 ?
C1 C2 1.480(5) ?
C2 C7 1.384(5) ?
C2 C3 1.385(5) ?
C3 C4 1.394(6) ?
C3 H3A 0.9300 ?
C4 C5 1.360(6) ?
C5 C6 1.353(6) ?
C5 H5A 0.9300 ?
C6 C7 1.375(5) ?
C7 H7A 0.9300 ?
C10 C15 1.376(5) ?
C10 C11 1.383(5) ?
C11 C12 1.379(5) ?
C11 H11A 0.9300 ?
C12 C13 1.369(6) ?
C12 H12A 0.9300 ?
C13 C14 1.360(6) ?
C13 H13A 0.9300 ?
C14 C15 1.386(5) ?
C14 H14A 0.9300 ?
C15 H15A 0.9300 ?
C16 C21 1.379(5) ?
C16 C17 1.392(5) ?
C17 C18 1.365(5) ?
C17 H17A 0.9300 ?
C18 C19 1.370(6) ?
C18 H18A 0.9300 ?
C19 C20 1.363(6) ?
C19 H19A 0.9300 ?
C20 C21 1.379(6) ?
C20 H20A 0.9300 ?
C21 H21A 0.9300 ?
C22 C23 1.375(5) ?
C22 C27 1.393(5) ?
C23 C24 1.392(6) ?
C23 H23A 0.9300 ?
C24 C25 1.358(6) ?
C24 H24A 0.9300 ?
C25 C26 1.355(6) ?
C25 H25A 0.9300 ?
C26 C27 1.383(6) ?
C26 H26A 0.9300 ?
C27 H27A 0.9300 ?
